data_2102065
loop_
_publ_author_name
'Kaduk, James A.'

_publ_section_title
;
 Terephthalate salts: salts of monopositive cations
;
_journal_issue 3
_journal_name_full 'Acta Crystallographica Section B'
_journal_page_first 474
_journal_page_last 485
_journal_paper_doi 10.1107/S0108768199014718
_journal_volume 56
_journal_year 2000
_chemical_formula_sum 'C8 H5 K O4'
_chemical_formula_weight 204.22
_chemical_name_systematic
;
 ?
;
_space_group_IT_number 15
_symmetry_cell_setting monoclinic
_symmetry_space_group_name_Hall '-C 2yc'
_symmetry_space_group_name_H-M 'C 1 2/c 1'
_audit_creation_method SHELXL-97
_cell_angle_alpha 90.00
_cell_angle_beta 94.56(3)
_cell_angle_gamma 90.00
_cell_formula_units_Z 4
_cell_length_a 18.825(4)
_cell_length_b 3.7700(8)
_cell_length_c 11.179(2)
_cell_measurement_temperature 293(2)
_cell_volume 790.9(3)
_computing_structure_refinement 'SHELXL-97 (Sheldrick, 1997)'
_computing_structure_solution 'SHELXS-97 (Sheldrick, 1990)'
_diffrn_ambient_temperature 293(2)
_diffrn_measured_fraction_theta_full .995
_diffrn_measured_fraction_theta_max .995
_diffrn_radiation_monochromator graphite
_diffrn_radiation_source 'fine-focus sealed tube'
_diffrn_radiation_type MoK\a
_diffrn_radiation_wavelength .71073
_diffrn_reflns_av_R_equivalents .0287
_diffrn_reflns_av_sigmaI/netI .0359
_diffrn_reflns_limit_h_max 18
_diffrn_reflns_limit_h_min 0
_diffrn_reflns_limit_k_max 3
_diffrn_reflns_limit_k_min -3
_diffrn_reflns_limit_l_max 10
_diffrn_reflns_limit_l_min -10
_diffrn_reflns_number 695
_diffrn_reflns_theta_full 20.04
_diffrn_reflns_theta_max 20.04
_diffrn_reflns_theta_min 3.66
_exptl_absorpt_coefficient_mu .645
_exptl_crystal_colour Colourless
_exptl_crystal_density_diffrn 1.715
_exptl_crystal_density_method 'not measured'
_exptl_crystal_description Plate
_exptl_crystal_F_000 416
_exptl_crystal_size_max .42
_exptl_crystal_size_mid .10
_exptl_crystal_size_min .04
_refine_diff_density_max .145
_refine_diff_density_min -.153
_refine_ls_extinction_method none
_refine_ls_goodness_of_fit_ref 1.018
_refine_ls_hydrogen_treatment mixed
_refine_ls_matrix_type full
_refine_ls_number_parameters 72
_refine_ls_number_reflns 376
_refine_ls_number_restraints 1
_refine_ls_restrained_S_all 1.016
_refine_ls_R_factor_all .0455
_refine_ls_R_factor_gt .0302
_refine_ls_shift/su_max .017
_refine_ls_shift/su_mean .003
_refine_ls_structure_factor_coef Fsqd
_refine_ls_weighting_details 'calc w=1/[\s^2^(Fo^2^)+(0.0438P)^2^+0.0000P] where P=(Fo^2^+2Fc^2^)/3'
_refine_ls_weighting_scheme calc
_refine_ls_wR_factor_ref .0715
_reflns_number_gt 296
_reflns_number_total 376
_reflns_threshold_expression >2sigma(I)
_cod_data_source_file bk0069.cif
_cod_data_source_block Ktph
_cod_original_sg_symbol_H-M C2/c
_cod_database_code 2102065

loop_
_symmetry_equiv_pos_as_xyz
'x, y, z'
'-x, y, -z+1/2'
'x+1/2, y+1/2, z'
'-x+1/2, y+1/2, -z+1/2'
'-x, -y, -z'
'x, -y, z-1/2'
'-x+1/2, -y+1/2, -z'
'x+1/2, -y+1/2, z-1/2'

loop_
_atom_site_label
_atom_site_fract_x
_atom_site_fract_y
_atom_site_fract_z
_atom_site_U_iso_or_equiv
_atom_site_adp_type
_atom_site_calc_flag
_atom_site_refinement_flags
_atom_site_occupancy
_atom_site_type_symbol
K .0000 .3441(4) .2500 .0458(6) Uani d S 1 K
O1 .08687(11) .1788(8) .6571(2) .0346(8) Uani d . 1 O
O2 .06011(13) .0413(9) .4658(2) .0447(9) Uani d D 1 O
C4 .10416(17) .1391(11) .5544(4) .0248(10) Uani d . 1 C
C1 .17938(16) .1986(10) .5236(3) .0221(10) Uani d . 1 C
C2 .20168(19) .1064(11) .4125(4) .0239(10) Uani d . 1 C
H2 .1735(17) .013(9) .349(3) .011(9) Uiso d . 1 H
C6 .22783(18) .3424(12) .6104(4) .0251(10) Uani d . 1 C
H6 .2123(17) .403(9) .683(3) .026(10) Uiso d . 1 H
H1 .0168(17) .08(2) .477(7) .04(3) Uiso d PD .50 H

loop_
_atom_site_aniso_label
_atom_site_aniso_U_11
_atom_site_aniso_U_22
_atom_site_aniso_U_33
_atom_site_aniso_U_12
_atom_site_aniso_U_13
_atom_site_aniso_U_23
K .0524(9) .0419(9) .0465(9) .000 .0251(7) .000
O1 .0234(15) .055(2) .0270(16) -.0062(15) .0102(12) -.0048(15)
O2 .0135(16) .087(3) .0332(17) -.0107(16) .0024(15) -.0042(17)
C4 .016(2) .027(2) .032(3) -.004(2) .001(2) .001(2)
C1 .014(2) .021(2) .030(3) -.0034(19) -.005(2) .0007(19)
C2 .021(2) .030(3) .020(2) -.005(2) -.0006(19) -.004(2)
C6 .024(2) .031(2) .022(2) .003(2) .010(2) .005(2)

loop_
_atom_type_symbol
_atom_type_description
_atom_type_scat_dispersion_real
_atom_type_scat_dispersion_imag
_atom_type_scat_source
C C .0033 .0016 'International Tables Vol C Tables 4.2.6.8 and 6.1.1.4'
H H .0000 .0000 'International Tables Vol C Tables 4.2.6.8 and 6.1.1.4'
O O .0106 .0060 'International Tables Vol C Tables 4.2.6.8 and 6.1.1.4'
K K .2009 .2494 'International Tables Vol C Tables 4.2.6.8 and 6.1.1.4'

loop_
_geom_angle_atom_site_label_1
_geom_angle_atom_site_label_2
_geom_angle_atom_site_label_3
_geom_angle_site_symmetry_1
_geom_angle_site_symmetry_3
_geom_angle
O1 K O1 6_565 5_566 96.22(13)
O1 K O1 6_565 5_556 177.39(11)
O1 K O1 5_566 5_556 86.39(7)
O1 K O1 6_565 6 86.39(7)
O1 K O1 5_566 6 177.39(11)
O1 K O1 5_556 6 91.00(12)
O1 K O2 6_565 2 98.91(8)
O1 K O2 5_566 2 112.64(8)
O1 K O2 5_556 2 80.03(8)
O1 K O2 6 2 66.82(8)
O1 K O2 6_565 . 112.64(8)
O1 K O2 5_566 . 98.91(8)
O1 K O2 5_556 . 66.82(8)
O1 K O2 6 . 80.03(8)
O2 K O2 2 . 132.31(15)
O1 K K 6_565 1_565 48.11(6)
O1 K K 5_566 1_565 48.11(7)
O1 K K 5_556 1_565 134.50(6)
O1 K K 6 1_565 134.50(6)
O2 K K 2 1_565 113.84(7)
O2 K K . 1_565 113.84(7)
O1 K K 6_565 1_545 131.89(6)
O1 K K 5_566 1_545 131.89(7)
O1 K K 5_556 1_545 45.50(6)
O1 K K 6 1_545 45.50(6)
O2 K K 2 1_545 66.16(7)
O2 K K . 1_545 66.16(7)
K K K 1_565 1_545 180.0
C4 O1 K . 5_566 131.0(2)
C4 O1 K . 5_556 117.7(2)
K O1 K 5_566 5_556 86.39(7)
C4 O2 K . . 136.7(3)
O1 C4 O2 . . 123.3(3)
O1 C4 C1 . . 121.5(3)
O2 C4 C1 . . 115.2(3)
C2 C1 C6 . . 119.7(3)
C2 C1 C4 . . 121.8(3)
C6 C1 C4 . . 118.5(3)
C6 C2 C1 7_556 . 119.6(4)
C2 C6 C1 7_556 . 120.7(4)

loop_
_geom_bond_atom_site_label_1
_geom_bond_atom_site_label_2
_geom_bond_site_symmetry_2
_geom_bond_distance
K O1 6_565 2.694(3)
K O1 5_566 2.694(3)
K O1 5_556 2.812(3)
K O1 6 2.812(3)
K O2 2 2.823(3)
K O2 . 2.823(3)
K K 1_565 3.7700(8)
K K 1_545 3.7700(8)
O1 C4 . 1.227(4)
O1 K 5_566 2.694(3)
O1 K 5_556 2.812(3)
O2 C4 . 1.293(4)
C4 C1 . 1.500(5)
C1 C2 . 1.386(5)
C1 C6 . 1.388(5)
C2 C6 7_556 1.385(5)
C6 C2 7_556 1.385(5)
